data_4066730
loop_
_publ_author_name
'Achard, Thierry'
'Giordano, Laurent'
'Tenaglia, Alphonse'
'Gimbert, Yves'
'Buono, G\'erard'

_publ_section_title
;
 Steric Control in the Synthesis of Phosphinous Acid-Coordinated Mono- and
 Binuclear Platinum(II) Complexes
;
_journal_issue 17
_journal_name_full Organometallics
_journal_page_first 3936
_journal_paper_doi 10.1021/om100602j
_journal_volume 29
_journal_year 2010
_chemical_compound_source 'synthesis as described'
_chemical_formula_moiety 'C16 H38 Cl2 O2 P2 Pt1'
_chemical_formula_sum 'C16 H38 Cl2 O2 P2 Pt'
_chemical_formula_weight 590.39
_chemical_name_systematic
;
 ?
;
_space_group_IT_number 14
_symmetry_cell_setting monoclinic
_symmetry_Int_Tables_number 14
_symmetry_space_group_name_Hall '-P 2yn'
_symmetry_space_group_name_H-M 'P 1 21/n 1'
_atom_sites_solution_hydrogens geom
_atom_sites_solution_primary direct
_atom_sites_solution_secondary difmap
_audit_conform_dict_location ftp://ftp.iucr.org/pub/cif_core.dic
_audit_conform_dict_name cif_core.dic
_audit_conform_dict_version 2.3
_audit_creation_date 2009-05-04T13:41:12-00:00
_audit_creation_method 'WinGX routine CIF_UPDATE'
_cell_angle_alpha 90
_cell_angle_beta 95.551(1)
_cell_angle_gamma 90
_cell_formula_units_Z 2
_cell_length_a 8.4943(2)
_cell_length_b 14.6501(3)
_cell_length_c 9.3488(3)
_cell_measurement_reflns_used 10669
_cell_measurement_temperature 293(2)
_cell_measurement_theta_max 28.62
_cell_measurement_theta_min 3.39
_cell_measurement_wavelength 0.71073
_cell_volume 1157.93(5)
_computing_molecular_graphics 'Ortep-3 for Windows (Farrugia, 1997)'
_computing_publication_material 'WinGX publication routines (Farrugia, 1999)'
_computing_structure_refinement 'SHELXL-97 (Sheldrick, 1997)'
_computing_structure_solution 'SHELXS-86 (Sheldrick, 1986)'
_diffrn_ambient_temperature 293(2)
_diffrn_measured_fraction_theta_full 0.971
_diffrn_measured_fraction_theta_max 0.971
_diffrn_measurement_device_type KappaCCD
_diffrn_measurement_method 'Omega + Phi scan'
_diffrn_radiation_monochromator graphite
_diffrn_radiation_probe x-ray
_diffrn_radiation_type MoK\a
_diffrn_radiation_wavelength 0.71073
_diffrn_reflns_av_R_equivalents 0.074
_diffrn_reflns_av_unetI/netI 0.0568
_diffrn_reflns_limit_h_max 11
_diffrn_reflns_limit_h_min 0
_diffrn_reflns_limit_k_max 18
_diffrn_reflns_limit_k_min 0
_diffrn_reflns_limit_l_max 12
_diffrn_reflns_limit_l_min -12
_diffrn_reflns_number 10669
_diffrn_reflns_theta_full 28.62
_diffrn_reflns_theta_max 28.62
_diffrn_reflns_theta_min 3.39
_diffrn_source 'fine-focus sealed tube'
_diffrn_standards_number none
_exptl_absorpt_coefficient_mu 6.434
_exptl_absorpt_correction_type none
_exptl_crystal_colour incolore
_exptl_crystal_density_diffrn 1.693
_exptl_crystal_density_method 'not measured'
_exptl_crystal_description prism
_exptl_crystal_F_000 584
_exptl_crystal_size_max 0.07
_exptl_crystal_size_mid 0.05
_exptl_crystal_size_min 0.05
_refine_diff_density_max 1.339
_refine_diff_density_min -1.714
_refine_diff_density_rms 0.19
_refine_ls_extinction_method none
_refine_ls_goodness_of_fit_ref 1.065
_refine_ls_hydrogen_treatment constr
_refine_ls_matrix_type full
_refine_ls_number_parameters 113
_refine_ls_number_reflns 2895
_refine_ls_number_restraints 0
_refine_ls_restrained_S_all 1.065
_refine_ls_R_factor_all 0.0796
_refine_ls_R_factor_gt 0.0408
_refine_ls_shift/su_max 0
_refine_ls_shift/su_mean 0
_refine_ls_structure_factor_coef Fsqd
_refine_ls_weighting_details 'calc w=1/[\s^2^(Fo^2^)+(0.0552P)^2^+1.0913P] where P=(Fo^2^+2Fc^2^)/3'
_refine_ls_weighting_scheme calc
_refine_ls_wR_factor_gt 0.0927
_refine_ls_wR_factor_ref 0.1127
_reflns_number_gt 1882
_reflns_number_total 2895
_reflns_threshold_expression >2sigma(I)
_cod_data_source_file om100602j_si_004.cif
_cod_data_source_block tra64
_cod_original_sg_symbol_H-M 'P 21/n'
_cod_database_code 4066730

loop_
_symmetry_equiv_pos_as_xyz
'x, y, z'
'-x+1/2, y+1/2, -z+1/2'
'-x, -y, -z'
'x-1/2, -y-1/2, z-1/2'

loop_
_atom_site_label
_atom_site_type_symbol
_atom_site_fract_x
_atom_site_fract_y
_atom_site_fract_z
_atom_site_U_iso_or_equiv
_atom_site_adp_type
_atom_site_occupancy
_atom_site_symmetry_multiplicity
_atom_site_calc_flag
_atom_site_refinement_flags
C1 C -0.0245(8) 0.3215(4) 0.2587(7) 0.0444(16) Uani 1 1 d .
C2 C -0.1832(9) 0.3182(6) 0.1664(10) 0.074(3) Uani 1 1 d .
H2A H -0.1681 0.2934 0.0737 0.111 Uiso 1 1 calc R
H2B H -0.2255 0.3789 0.1551 0.111 Uiso 1 1 calc R
H2C H -0.2557 0.2805 0.2124 0.111 Uiso 1 1 calc R
C3 C 0.0318(11) 0.2219(6) 0.2841(11) 0.083(3) Uani 1 1 d .
H3A H -0.0408 0.1902 0.3391 0.124 Uiso 1 1 calc R
H3B H 0.1352 0.2218 0.3357 0.124 Uiso 1 1 calc R
H3C H 0.036 0.1919 0.1933 0.124 Uiso 1 1 calc R
C4 C -0.0436(12) 0.3667(6) 0.4018(10) 0.085(3) Uani 1 1 d .
H4A H -0.1207 0.3338 0.4502 0.127 Uiso 1 1 calc R
H4B H -0.0783 0.4285 0.3859 0.127 Uiso 1 1 calc R
H4C H 0.0559 0.3662 0.46 0.127 Uiso 1 1 calc R
C5 C 0.3032(8) 0.4191(5) 0.2504(8) 0.0499(18) Uani 1 1 d .
C6 C 0.3883(11) 0.3388(6) 0.3260(11) 0.084(3) Uani 1 1 d .
H6A H 0.4027 0.2915 0.2574 0.125 Uiso 1 1 calc R
H6B H 0.3264 0.3158 0.3987 0.125 Uiso 1 1 calc R
H6C H 0.4896 0.3584 0.3698 0.125 Uiso 1 1 calc R
C7 C 0.4042(10) 0.4576(7) 0.1374(10) 0.074(3) Uani 1 1 d .
H7A H 0.5073 0.473 0.1823 0.111 Uiso 1 1 calc R
H7B H 0.3546 0.5114 0.0951 0.111 Uiso 1 1 calc R
H7C H 0.4141 0.4127 0.0641 0.111 Uiso 1 1 calc R
C8 C 0.2766(13) 0.4957(6) 0.3578(13) 0.080(3) Uani 1 1 d .
H8A H 0.2373 0.47 0.4418 0.12 Uiso 1 1 calc R
H8B H 0.201 0.5385 0.3141 0.12 Uiso 1 1 calc R
H8C H 0.3748 0.5264 0.3845 0.12 Uiso 1 1 calc R
Cl1 Cl 0.0908(3) 0.42649(14) -0.1946(2) 0.0735(7) Uani 1 1 d .
O1 O 0.1688(7) 0.3022(3) 0.0494(5) 0.0552(13) Uani 1 1 d .
H1 H 0.1737 0.3208 -0.0328 0.083 Uiso 1 1 calc R
P1 P 0.1132(2) 0.38416(11) 0.14817(18) 0.0375(4) Uani 1 1 d .
Pt1 Pt 0 0.5 0 0.03529(13) Uani 1 2 d S

loop_
_atom_site_aniso_label
_atom_site_aniso_U_11
_atom_site_aniso_U_22
_atom_site_aniso_U_33
_atom_site_aniso_U_23
_atom_site_aniso_U_13
_atom_site_aniso_U_12
C1 0.049(4) 0.044(4) 0.041(4) 0.003(3) 0.010(3) 0.001(3)
C2 0.040(5) 0.083(6) 0.098(7) -0.007(5) 0.008(5) -0.011(4)
C3 0.087(7) 0.052(5) 0.112(8) 0.030(5) 0.020(6) -0.007(4)
C4 0.106(8) 0.092(6) 0.063(6) -0.003(5) 0.040(6) -0.020(6)
C5 0.031(4) 0.070(5) 0.047(4) 0.013(4) -0.003(3) 0.001(3)
C6 0.063(6) 0.078(6) 0.104(8) 0.030(5) -0.023(6) 0.006(5)
C7 0.052(5) 0.086(6) 0.084(7) 0.026(6) 0.003(5) -0.008(5)
C8 0.064(6) 0.101(8) 0.072(7) -0.023(5) -0.004(5) -0.016(5)
Cl1 0.1152(19) 0.0708(12) 0.0365(10) -0.0053(9) 0.0183(11) 0.0433(13)
O1 0.074(4) 0.042(3) 0.052(3) 0.002(2) 0.017(3) 0.021(2)
P1 0.0400(9) 0.0376(8) 0.0352(9) 0.0012(7) 0.0050(7) 0.0085(7)
Pt1 0.0409(2) 0.0355(2) 0.0298(2) -0.00136(15) 0.00506(13) 0.00817(15)

loop_
_atom_type_symbol
_atom_type_description
_atom_type_scat_dispersion_real
_atom_type_scat_dispersion_imag
_atom_type_scat_source
C C 0.0033 0.0016 'International Tables Vol C Tables 4.2.6.8 and 6.1.1.4'
H H 0 0 'International Tables Vol C Tables 4.2.6.8 and 6.1.1.4'
Cl Cl 0.1484 0.1585 'International Tables Vol C Tables 4.2.6.8 and 6.1.1.4'
O O 0.0106 0.006 'International Tables Vol C Tables 4.2.6.8 and 6.1.1.4'
P P 0.1023 0.0942 'International Tables Vol C Tables 4.2.6.8 and 6.1.1.4'
Pt Pt -1.7033 8.3905 'International Tables Vol C Tables 4.2.6.8 and 6.1.1.4'

loop_
_geom_angle_atom_site_label_1
_geom_angle_atom_site_label_2
_geom_angle_atom_site_label_3
_geom_angle
_geom_angle_site_symmetry_1
_geom_angle_site_symmetry_3
C4 C1 C2 110.3(7) . .
C4 C1 C3 109.5(7) . .
C2 C1 C3 107.5(7) . .
C4 C1 P1 113.5(5) . .
C2 C1 P1 105.5(5) . .
C3 C1 P1 110.3(5) . .
C1 C2 H2A 109.5 . .
C1 C2 H2B 109.5 . .
H2A C2 H2B 109.5 . .
C1 C2 H2C 109.5 . .
H2A C2 H2C 109.5 . .
H2B C2 H2C 109.5 . .
C1 C3 H3A 109.5 . .
C1 C3 H3B 109.5 . .
H3A C3 H3B 109.5 . .
C1 C3 H3C 109.5 . .
H3A C3 H3C 109.5 . .
H3B C3 H3C 109.5 . .
C1 C4 H4A 109.5 . .
C1 C4 H4B 109.5 . .
H4A C4 H4B 109.5 . .
C1 C4 H4C 109.5 . .
H4A C4 H4C 109.5 . .
H4B C4 H4C 109.5 . .
C6 C5 C7 109.5(7) . .
C6 C5 C8 110.8(7) . .
C7 C5 C8 108.0(7) . .
C6 C5 P1 112.0(6) . .
C7 C5 P1 105.2(5) . .
C8 C5 P1 111.1(6) . .
C5 C6 H6A 109.5 . .
C5 C6 H6B 109.5 . .
H6A C6 H6B 109.5 . .
C5 C6 H6C 109.5 . .
H6A C6 H6C 109.5 . .
H6B C6 H6C 109.5 . .
C5 C7 H7A 109.5 . .
C5 C7 H7B 109.5 . .
H7A C7 H7B 109.5 . .
C5 C7 H7C 109.5 . .
H7A C7 H7C 109.5 . .
H7B C7 H7C 109.5 . .
C5 C8 H8A 109.5 . .
C5 C8 H8B 109.5 . .
H8A C8 H8B 109.5 . .
C5 C8 H8C 109.5 . .
H8A C8 H8C 109.5 . .
H8B C8 H8C 109.5 . .
P1 O1 H1 109.5 . .
O1 P1 C5 102.2(3) . .
O1 P1 C1 100.6(3) . .
C5 P1 C1 114.0(3) . .
O1 P1 Pt1 109.13(19) . .
C5 P1 Pt1 112.9(2) . .
C1 P1 Pt1 116.1(2) . .
Cl1 Pt1 Cl1 180.00(9) . 3_565
Cl1 Pt1 P1 91.22(6) . 3_565
Cl1 Pt1 P1 88.78(6) 3_565 3_565
Cl1 Pt1 P1 88.78(6) . .
Cl1 Pt1 P1 91.22(6) 3_565 .
P1 Pt1 P1 180.00(5) 3_565 .

loop_
_geom_bond_atom_site_label_1
_geom_bond_atom_site_label_2
_geom_bond_distance
_geom_bond_site_symmetry_2
C1 C4 1.515(10) .
C1 C2 1.530(10) .
C1 C3 1.546(10) .
C1 P1 1.874(7) .
C2 H2A 0.96 .
C2 H2B 0.96 .
C2 H2C 0.96 .
C3 H3A 0.96 .
C3 H3B 0.96 .
C3 H3C 0.96 .
C4 H4A 0.96 .
C4 H4B 0.96 .
C4 H4C 0.96 .
C5 C6 1.519(10) .
C5 C7 1.532(11) .
C5 C8 1.537(12) .
C5 P1 1.866(7) .
C6 H6A 0.96 .
C6 H6B 0.96 .
C6 H6C 0.96 .
C7 H7A 0.96 .
C7 H7B 0.96 .
C7 H7C 0.96 .
C8 H8A 0.96 .
C8 H8B 0.96 .
C8 H8C 0.96 .
Cl1 Pt1 2.3096(18) .
O1 P1 1.613(5) .
O1 H1 0.82 .
P1 Pt1 2.3379(16) .
Pt1 Cl1 2.3096(18) 3_565
Pt1 P1 2.3379(16) 3_565
